data_7212453
loop_
_publ_author_name
'Chen, Shui-Sheng'
'Bai, Zheng-Shuai'
'Fan, Jian'
'Lv, Gao-Chao'
'Su, Zhi'
'Chen, Man-Sheng'
'Sun, Wei-Yin'

_publ_section_title
;
 Synthesis and characterization of metal complexes with a mixed
 4-imidazole-containing ligand and a variety of multi-carboxylic acids
;
_journal_issue 10
_journal_name_full CrystEngComm
_journal_page_first 3091
_journal_paper_doi 10.1039/c000373e
_journal_volume 12
_journal_year 2010
_chemical_formula_moiety 'C18 H20 N4 Ni O5'
_chemical_formula_sum 'C18 H20 N4 Ni O5'
_chemical_formula_weight 431.09
_chemical_name_systematic
;
?
;
_space_group_IT_number 2
_symmetry_cell_setting triclinic
_symmetry_space_group_name_Hall '-P 1'
_symmetry_space_group_name_H-M 'P -1'
_atom_sites_solution_hydrogens geom
_atom_sites_solution_primary direct
_atom_sites_solution_secondary difmap
_audit_creation_method SHELXL-97
_cell_angle_alpha 95.729(2)
_cell_angle_beta 92.402(2)
_cell_angle_gamma 99.879(2)
_cell_formula_units_Z 2
_cell_length_a 9.1481(10)
_cell_length_b 9.4793(10)
_cell_length_c 11.1701(12)
_cell_measurement_reflns_used 3936
_cell_measurement_temperature 293(2)
_cell_measurement_theta_max 28.303
_cell_measurement_theta_min 2.194
_cell_volume 947.79(18)
_computing_cell_refinement 'Bruker SMART'
_computing_data_collection 'Bruker SMART'
_computing_data_reduction 'Bruker SAINT'
_computing_molecular_graphics 'Bruker SHELXTL'
_computing_publication_material 'Bruker SHELXTL'
_computing_structure_refinement 'SHELXL-97 (Sheldrick, 1997)'
_computing_structure_solution 'SHELXS-97 (Sheldrick, 1990)'
_diffrn_ambient_temperature 293(2)
_diffrn_measured_fraction_theta_full 0.984
_diffrn_measured_fraction_theta_max 0.886
_diffrn_radiation_monochromator graphite
_diffrn_radiation_source 'fine-focus sealed tube'
_diffrn_radiation_type MoK\a
_diffrn_radiation_wavelength 0.71073
_diffrn_reflns_av_R_equivalents 0.0526
_diffrn_reflns_av_sigmaI/netI 0.0422
_diffrn_reflns_limit_h_max 11
_diffrn_reflns_limit_h_min -12
_diffrn_reflns_limit_k_max 12
_diffrn_reflns_limit_k_min -12
_diffrn_reflns_limit_l_max 12
_diffrn_reflns_limit_l_min -14
_diffrn_reflns_number 5706
_diffrn_reflns_theta_full 25.00
_diffrn_reflns_theta_max 28.30
_diffrn_reflns_theta_min 1.84
_exptl_absorpt_coefficient_mu 1.061
_exptl_absorpt_correction_T_max 0.8832
_exptl_absorpt_correction_T_min 0.8157
_exptl_absorpt_correction_type multi-scan
_exptl_absorpt_process_details 'SADABS; Bruker, 2000'
_exptl_crystal_colour green
_exptl_crystal_density_diffrn 1.511
_exptl_crystal_density_method 'not measured'
_exptl_crystal_description block
_exptl_crystal_F_000 448
_exptl_crystal_size_max 0.20
_exptl_crystal_size_mid 0.16
_exptl_crystal_size_min 0.12
_refine_diff_density_max 0.571
_refine_diff_density_min -0.537
_refine_diff_density_rms 0.072
_refine_ls_extinction_method none
_refine_ls_goodness_of_fit_ref 1.002
_refine_ls_hydrogen_treatment mixed
_refine_ls_matrix_type full
_refine_ls_number_parameters 261
_refine_ls_number_reflns 4186
_refine_ls_number_restraints 1
_refine_ls_restrained_S_all 1.005
_refine_ls_R_factor_all 0.0391
_refine_ls_R_factor_gt 0.0371
_refine_ls_shift/su_max 0.001
_refine_ls_shift/su_mean 0.000
_refine_ls_structure_factor_coef Fsqd
_refine_ls_weighting_details 'calc w=1/[\s^2^(Fo^2^)+(0.0568P)^2^+0.3586P] where P=(Fo^2^+2Fc^2^)/3'
_refine_ls_weighting_scheme calc
_refine_ls_wR_factor_gt 0.0959
_refine_ls_wR_factor_ref 0.0975
_reflns_number_gt 3920
_reflns_number_total 4186
_reflns_threshold_expression >2sigma(I)
_cod_data_source_file c000373e.txt
_cod_data_source_block 1
_cod_depositor_comments
;
The following automatic conversions were performed:

'_symmetry_cell_setting' value 'Triclinic' changed to 'triclinic'
according to /home/saulius/struct/CIF-dictionaries/cif_core.dic
dictionary named 'cif_core.dic' version 2.4.2 from 2011-04-26.

Automatic conversion script
Id: cif_fix_values 1891 2012-01-12 08:04:46Z andrius 
;
_cod_original_sg_symbol_H-M 'P-1 '
_cod_database_code 7212453

loop_
_symmetry_equiv_pos_as_xyz
'x, y, z'
'-x, -y, -z'

loop_
_atom_site_label
_atom_site_type_symbol
_atom_site_fract_x
_atom_site_fract_y
_atom_site_fract_z
_atom_site_U_iso_or_equiv
_atom_site_adp_type
_atom_site_occupancy
_atom_site_symmetry_multiplicity
_atom_site_calc_flag
_atom_site_refinement_flags
Ni1 Ni 0.19748(2) 0.58241(2) 0.657238(19) 0.02140(10) Uani 1 1 d U
C1 C 0.3550(2) 0.1552(2) 0.17866(19) 0.0342(5) Uani 1 1 d .
H1 H 0.4477 0.2143 0.1814 0.041 Uiso 1 1 calc R
C2 C 0.3193(2) 0.0383(3) 0.0917(2) 0.0364(5) Uani 1 1 d .
H2 H 0.3890 0.0197 0.0367 0.044 Uiso 1 1 calc R
C3 C 0.1818(2) -0.0523(2) 0.08441(17) 0.0266(4) Uani 1 1 d .
C4 C 0.0802(2) -0.0236(2) 0.16863(19) 0.0321(4) Uani 1 1 d .
H4 H -0.0120 -0.0834 0.1664 0.039 Uiso 1 1 calc R
C5 C 0.1154(2) 0.0932(2) 0.25578(18) 0.0310(4) Uani 1 1 d .
H5 H 0.0460 0.1112 0.3113 0.037 Uiso 1 1 calc R
C6 C 0.2528(2) 0.1844(2) 0.26186(16) 0.0251(4) Uani 1 1 d .
C7 C 0.2816(2) 0.3111(2) 0.35116(17) 0.0244(4) Uani 1 1 d .
C8 C 0.2082(2) 0.3418(2) 0.45125(17) 0.0260(4) Uani 1 1 d .
H8 H 0.1323 0.2786 0.4806 0.031 Uiso 1 1 calc R
C9 C 0.3682(2) 0.5303(2) 0.43413(18) 0.0285(4) Uani 1 1 d .
H9 H 0.4255 0.6221 0.4479 0.034 Uiso 1 1 calc R
C10 C 0.1447(2) -0.1695(2) -0.01341(17) 0.0266(4) Uani 1 1 d .
C11 C 0.2135(2) -0.1992(2) -0.11692(18) 0.0290(4) Uani 1 1 d .
H11 H 0.3018 -0.1461 -0.1385 0.035 Uiso 1 1 calc R
C12 C 0.0173(2) -0.3601(2) -0.12292(18) 0.0316(4) Uani 1 1 d .
H12 H -0.0570 -0.4390 -0.1478 0.038 Uiso 1 1 calc R
C13 C 0.4530(3) 1.0347(2) 0.5439(3) 0.0506(7) Uani 1 1 d .
H13A H 0.4599 1.1352 0.5308 0.061 Uiso 1 1 calc R
H13B H 0.4930 1.0315 0.6252 0.061 Uiso 1 1 calc R
C14 C 0.2905(3) 0.9641(3) 0.5339(3) 0.0573(8) Uani 1 1 d .
H14A H 0.2352 1.0265 0.5806 0.069 Uiso 1 1 calc R
H14B H 0.2542 0.9575 0.4503 0.069 Uiso 1 1 calc R
C15 C 0.2571(2) 0.8165(2) 0.57539(18) 0.0280(4) Uani 1 1 d .
C16 C 0.5357(3) 0.4516(3) 0.9562(2) 0.0465(6) Uani 1 1 d .
H16A H 0.6082 0.4102 1.0007 0.056 Uiso 1 1 calc R
H16B H 0.5883 0.5096 0.8994 0.056 Uiso 1 1 calc R
C17 C 0.4252(3) 0.3311(3) 0.8869(2) 0.0497(6) Uani 1 1 d .
H17A H 0.3818 0.2663 0.9430 0.060 Uiso 1 1 calc R
H17B H 0.4779 0.2769 0.8304 0.060 Uiso 1 1 calc R
C18 C 0.3011(2) 0.3820(2) 0.81819(18) 0.0315(4) Uani 1 1 d .
N1 N 0.13356(19) -0.31887(18) -0.18462(14) 0.0279(3) Uani 1 1 d .
N2 N 0.0193(2) -0.27397(18) -0.01943(15) 0.0311(4) Uani 1 1 d .
H2A H -0.0462 -0.2827 0.0336 0.037 Uiso 1 1 calc R
N3 N 0.26227(18) 0.48006(17) 0.50281(14) 0.0248(3) Uani 1 1 d .
N4 N 0.38360(19) 0.43326(18) 0.34207(15) 0.0283(4) Uani 1 1 d .
H4A H 0.4462 0.4453 0.2871 0.034 Uiso 1 1 calc R
O1 O 0.35132(15) 0.76982(14) 0.63771(12) 0.0278(3) Uani 1 1 d .
O2 O 0.12940(15) 0.74133(15) 0.54922(13) 0.0306(3) Uani 1 1 d U
O3 O 0.33906(15) 0.48389(15) 0.75531(12) 0.0292(3) Uani 1 1 d .
O4 O 0.16983(19) 0.32148(18) 0.82605(15) 0.0437(4) Uani 1 1 d .
O1W O 0.00833(17) 0.42537(16) 0.66338(14) 0.0312(3) Uani 1 1 d .
H2W H 0.047(3) 0.374(3) 0.707(3) 0.052(9) Uiso 1 1 d .
H1W H -0.041(3) 0.372(3) 0.603(3) 0.049(8) Uiso 1 1 d .

loop_
_atom_site_aniso_label
_atom_site_aniso_U_11
_atom_site_aniso_U_22
_atom_site_aniso_U_33
_atom_site_aniso_U_23
_atom_site_aniso_U_13
_atom_site_aniso_U_12
Ni1 0.02529(15) 0.01830(13) 0.01670(14) -0.00444(9) 0.00224(9) -0.00366(9)
C1 0.0251(10) 0.0382(11) 0.0328(11) -0.0141(9) 0.0034(8) -0.0025(8)
C2 0.0293(10) 0.0411(12) 0.0332(11) -0.0167(9) 0.0091(8) 0.0004(9)
C3 0.0323(10) 0.0231(9) 0.0217(9) -0.0055(7) 0.0012(7) 0.0017(7)
C4 0.0335(11) 0.0257(9) 0.0314(10) -0.0088(8) 0.0066(8) -0.0053(8)
C5 0.0335(11) 0.0286(10) 0.0268(10) -0.0089(8) 0.0100(8) -0.0012(8)
C6 0.0297(10) 0.0236(9) 0.0193(8) -0.0054(7) -0.0006(7) 0.0023(7)
C7 0.0250(9) 0.0233(9) 0.0215(9) -0.0050(7) 0.0001(7) -0.0006(7)
C8 0.0273(9) 0.0222(9) 0.0239(9) -0.0052(7) 0.0031(7) -0.0040(7)
C9 0.0329(10) 0.0234(9) 0.0239(9) -0.0063(7) 0.0039(7) -0.0055(7)
C10 0.0319(10) 0.0223(9) 0.0226(9) -0.0047(7) 0.0022(7) 0.0000(7)
C11 0.0313(10) 0.0258(9) 0.0249(9) -0.0079(7) 0.0049(8) -0.0041(8)
C12 0.0381(11) 0.0248(9) 0.0260(10) -0.0079(8) 0.0066(8) -0.0058(8)
C13 0.0493(15) 0.0262(11) 0.0729(18) 0.0122(11) 0.0117(13) -0.0087(10)
C14 0.0426(14) 0.0371(13) 0.097(2) 0.0325(15) 0.0124(14) 0.0038(11)
C15 0.0287(10) 0.0232(9) 0.0300(10) 0.0002(7) 0.0063(8) -0.0011(7)
C16 0.0447(14) 0.0598(16) 0.0343(12) 0.0053(11) -0.0085(10) 0.0100(12)
C17 0.0629(17) 0.0427(13) 0.0433(14) 0.0079(11) -0.0110(12) 0.0100(12)
C18 0.0407(12) 0.0293(10) 0.0211(9) -0.0005(8) 0.0007(8) -0.0016(8)
N1 0.0336(9) 0.0247(8) 0.0216(8) -0.0058(6) 0.0043(6) -0.0015(7)
N2 0.0389(10) 0.0261(8) 0.0236(8) -0.0060(7) 0.0100(7) -0.0043(7)
N3 0.0282(8) 0.0226(7) 0.0205(7) -0.0045(6) 0.0025(6) -0.0009(6)
N4 0.0307(9) 0.0283(8) 0.0216(8) -0.0050(6) 0.0075(6) -0.0042(7)
O1 0.0294(7) 0.0232(6) 0.0271(7) -0.0005(5) 0.0012(5) -0.0041(5)
O2 0.0276(7) 0.0294(7) 0.0322(7) 0.0015(5) 0.0005(6) -0.0010(5)
O3 0.0289(7) 0.0317(7) 0.0255(7) 0.0059(6) 0.0024(5) -0.0006(6)
O4 0.0455(10) 0.0437(9) 0.0362(9) 0.0121(7) 0.0031(7) -0.0124(7)
O1W 0.0318(8) 0.0292(7) 0.0260(7) -0.0065(6) 0.0018(6) -0.0078(6)

loop_
_atom_type_symbol
_atom_type_description
_atom_type_scat_dispersion_real
_atom_type_scat_dispersion_imag
_atom_type_scat_source
C C 0.0033 0.0016 'International Tables Vol C Tables 4.2.6.8 and 6.1.1.4'
N N 0.0061 0.0033 'International Tables Vol C Tables 4.2.6.8 and 6.1.1.4'
Ni Ni 0.3393 1.1124 'International Tables Vol C Tables 4.2.6.8 and 6.1.1.4'
O O 0.0106 0.0060 'International Tables Vol C Tables 4.2.6.8 and 6.1.1.4'
H H 0.0000 0.0000 'International Tables Vol C Tables 4.2.6.8 and 6.1.1.4'

loop_
_geom_angle_atom_site_label_1
_geom_angle_atom_site_label_2
_geom_angle_atom_site_label_3
_geom_angle
_geom_angle_site_symmetry_1
_geom_angle_site_symmetry_3
N3 Ni1 O3 88.56(6) . .
N3 Ni1 N1 178.46(6) . 1_566
O3 Ni1 N1 90.06(6) . 1_566
N3 Ni1 O1W 92.84(6) . .
O3 Ni1 O1W 96.37(6) . .
N1 Ni1 O1W 86.63(6) 1_566 .
N3 Ni1 O1 90.90(6) . .
O3 Ni1 O1 96.78(6) . .
N1 Ni1 O1 89.95(6) 1_566 .
O1W Ni1 O1 166.42(6) . .
N3 Ni1 O2 88.45(6) . .
O3 Ni1 O2 157.78(6) . .
N1 Ni1 O2 93.09(6) 1_566 .
O1W Ni1 O2 105.77(6) . .
O1 Ni1 O2 61.27(5) . .
C2 C1 C6 120.09(19) . .
C2 C1 H1 120.0 . .
C6 C1 H1 120.0 . .
C1 C2 C3 121.66(19) . .
C1 C2 H2 119.2 . .
C3 C2 H2 119.2 . .
C4 C3 C2 118.12(18) . .
C4 C3 C10 121.77(18) . .
C2 C3 C10 120.04(18) . .
C5 C4 C3 120.45(19) . .
C5 C4 H4 119.8 . .
C3 C4 H4 119.8 . .
C4 C5 C6 121.17(18) . .
C4 C5 H5 119.4 . .
C6 C5 H5 119.4 . .
C1 C6 C5 118.51(17) . .
C1 C6 C7 122.27(18) . .
C5 C6 C7 119.15(17) . .
C8 C7 N4 105.18(16) . .
C8 C7 C6 129.54(18) . .
N4 C7 C6 124.97(17) . .
C7 C8 N3 110.29(16) . .
C7 C8 H8 124.9 . .
N3 C8 H8 124.9 . .
N3 C9 N4 111.77(17) . .
N3 C9 H9 124.1 . .
N4 C9 H9 124.1 . .
C11 C10 N2 104.92(16) . .
C11 C10 C3 131.26(18) . .
N2 C10 C3 123.75(17) . .
C10 C11 N1 110.31(17) . .
C10 C11 H11 124.8 . .
N1 C11 H11 124.8 . .
N1 C12 N2 111.47(18) . .
N1 C12 H12 124.3 . .
N2 C12 H12 124.3 . .
C13 C13 C14 114.0(3) 2_676 .
C13 C13 H13A 108.8 2_676 .
C14 C13 H13A 108.8 . .
C13 C13 H13B 108.8 2_676 .
C14 C13 H13B 108.8 . .
H13A C13 H13B 107.7 . .
C15 C14 C13 115.7(2) . .
C15 C14 H14A 108.3 . .
C13 C14 H14A 108.3 . .
C15 C14 H14B 108.3 . .
C13 C14 H14B 108.3 . .
H14A C14 H14B 107.4 . .
O1 C15 O2 120.25(18) . .
O1 C15 C14 121.1(2) . .
O2 C15 C14 118.6(2) . .
C16 C16 C17 113.4(3) 2_667 .
C16 C16 H16A 108.9 2_667 .
C17 C16 H16A 108.9 . .
C16 C16 H16B 108.9 2_667 .
C17 C16 H16B 108.9 . .
H16A C16 H16B 107.7 . .
C16 C17 C18 113.9(2) . .
C16 C17 H17A 108.8 . .
C18 C17 H17A 108.8 . .
C16 C17 H17B 108.8 . .
C18 C17 H17B 108.8 . .
H17A C17 H17B 107.7 . .
O4 C18 O3 124.2(2) . .
O4 C18 C17 119.2(2) . .
O3 C18 C17 116.6(2) . .
C12 N1 C11 105.40(16) . .
C12 N1 Ni1 128.76(14) . 1_544
C11 N1 Ni1 125.67(13) . 1_544
C12 N2 C10 107.90(16) . .
C12 N2 H2A 126.0 . .
C10 N2 H2A 126.0 . .
C9 N3 C8 105.00(16) . .
C9 N3 Ni1 127.51(13) . .
C8 N3 Ni1 127.45(13) . .
C9 N4 C7 107.76(16) . .
C9 N4 H4A 126.1 . .
C7 N4 H4A 126.1 . .
C15 O1 Ni1 91.01(12) . .
C15 O2 Ni1 87.41(12) . .
C18 O3 Ni1 126.09(14) . .
Ni1 O1W H2W 97(2) . .
Ni1 O1W H1W 127.2(19) . .
H2W O1W H1W 109(3) . .

loop_
_geom_bond_atom_site_label_1
_geom_bond_atom_site_label_2
_geom_bond_distance
_geom_bond_site_symmetry_2
Ni1 N3 2.0535(15) .
Ni1 O3 2.0615(14) .
Ni1 N1 2.0694(16) 1_566
Ni1 O1W 2.0884(15) .
Ni1 O1 2.1047(13) .
Ni1 O2 2.1760(15) .
C1 C2 1.383(3) .
C1 C6 1.388(3) .
C1 H1 0.9300 .
C2 C3 1.390(3) .
C2 H2 0.9300 .
C3 C4 1.389(3) .
C3 C10 1.463(3) .
C4 C5 1.384(3) .
C4 H4 0.9300 .
C5 C6 1.393(3) .
C5 H5 0.9300 .
C6 C7 1.462(2) .
C7 C8 1.361(3) .
C7 N4 1.372(2) .
C8 N3 1.377(2) .
C8 H8 0.9300 .
C9 N3 1.316(2) .
C9 N4 1.338(3) .
C9 H9 0.9300 .
C10 C11 1.367(3) .
C10 N2 1.375(3) .
C11 N1 1.375(2) .
C11 H11 0.9300 .
C12 N1 1.316(3) .
C12 N2 1.345(3) .
C12 H12 0.9300 .
C13 C13 1.507(5) 2_676
C13 C14 1.516(3) .
C13 H13A 0.9700 .
C13 H13B 0.9700 .
C14 C15 1.504(3) .
C14 H14A 0.9700 .
C14 H14B 0.9700 .
C15 O1 1.251(3) .
C15 O2 1.266(2) .
C16 C16 1.518(5) 2_667
C16 C17 1.513(4) .
C16 H16A 0.9700 .
C16 H16B 0.9700 .
C17 C18 1.517(3) .
C17 H17A 0.9700 .
C17 H17B 0.9700 .
C18 O4 1.250(3) .
C18 O3 1.260(2) .
N1 Ni1 2.0694(16) 1_544
N2 H2A 0.8600 .
N4 H4A 0.8600 .
O1W H2W 0.83(3) .
O1W H1W 0.86(3) .

loop_
_geom_torsion_atom_site_label_1
_geom_torsion_atom_site_label_2
_geom_torsion_atom_site_label_3
_geom_torsion_atom_site_label_4
_geom_torsion
_geom_torsion_site_symmetry_1
_geom_torsion_site_symmetry_4
C6 C1 C2 C3 0.2(4) . .
C1 C2 C3 C4 -0.9(3) . .
C1 C2 C3 C10 176.2(2) . .
C2 C3 C4 C5 0.9(3) . .
C10 C3 C4 C5 -176.1(2) . .
C3 C4 C5 C6 -0.3(3) . .
C2 C1 C6 C5 0.4(3) . .
C2 C1 C6 C7 -176.4(2) . .
C4 C5 C6 C1 -0.4(3) . .
C4 C5 C6 C7 176.6(2) . .
C1 C6 C7 C8 -166.5(2) . .
C5 C6 C7 C8 16.7(3) . .
C1 C6 C7 N4 20.9(3) . .
C5 C6 C7 N4 -155.9(2) . .
N4 C7 C8 N3 0.4(2) . .
C6 C7 C8 N3 -173.33(19) . .
C4 C3 C10 C11 165.6(2) . .
C2 C3 C10 C11 -11.4(4) . .
C4 C3 C10 N2 -11.1(3) . .
C2 C3 C10 N2 172.0(2) . .
N2 C10 C11 N1 -0.3(2) . .
C3 C10 C11 N1 -177.4(2) . .
C13 C13 C14 C15 70.0(4) 2_676 .
C13 C14 C15 O1 15.1(4) . .
C13 C14 C15 O2 -167.1(2) . .
C16 C16 C17 C18 55.8(4) 2_667 .
C16 C17 C18 O4 -132.7(2) . .
C16 C17 C18 O3 47.8(3) . .
N2 C12 N1 C11 -0.4(3) . .
N2 C12 N1 Ni1 175.06(14) . 1_544
C10 C11 N1 C12 0.4(2) . .
C10 C11 N1 Ni1 -175.20(14) . 1_544
N1 C12 N2 C10 0.2(3) . .
C11 C10 N2 C12 0.1(2) . .
C3 C10 N2 C12 177.4(2) . .
N4 C9 N3 C8 0.5(2) . .
N4 C9 N3 Ni1 178.26(14) . .
C7 C8 N3 C9 -0.6(2) . .
C7 C8 N3 Ni1 -178.32(13) . .
O3 Ni1 N3 C9 -93.95(18) . .
O1W Ni1 N3 C9 169.75(18) . .
O1 Ni1 N3 C9 2.81(18) . .
O2 Ni1 N3 C9 64.03(18) . .
O3 Ni1 N3 C8 83.27(17) . .
O1W Ni1 N3 C8 -13.03(17) . .
O1 Ni1 N3 C8 -179.97(17) . .
O2 Ni1 N3 C8 -118.74(17) . .
N3 C9 N4 C7 -0.3(2) . .
C8 C7 N4 C9 -0.1(2) . .
C6 C7 N4 C9 174.03(19) . .
O2 C15 O1 Ni1 -2.53(19) . .
C14 C15 O1 Ni1 175.2(2) . .
N3 Ni1 O1 C15 89.19(12) . .
O3 Ni1 O1 C15 177.84(12) . .
N1 Ni1 O1 C15 -92.10(12) 1_566 .
O1W Ni1 O1 C15 -16.8(3) . .
O2 Ni1 O1 C15 1.45(11) . .
O1 C15 O2 Ni1 2.45(19) . .
C14 C15 O2 Ni1 -175.4(2) . .
N3 Ni1 O2 C15 -93.31(12) . .
O3 Ni1 O2 C15 -10.9(2) . .
N1 Ni1 O2 C15 86.81(12) 1_566 .
O1W Ni1 O2 C15 174.18(11) . .
O1 Ni1 O2 C15 -1.43(11) . .
O4 C18 O3 Ni1 3.1(3) . .
C17 C18 O3 Ni1 -177.45(15) . .
N3 Ni1 O3 C18 -107.23(17) . .
N1 Ni1 O3 C18 72.09(17) 1_566 .
O1W Ni1 O3 C18 -14.52(17) . .
O1 Ni1 O3 C18 162.04(16) . .
O2 Ni1 O3 C18 170.43(16) . .
